data_7048052
loop_
_publ_author_name
'Saal, Thomas'
'Christe, Karl O.'
'Haiges, Ralf'

_publ_section_title
;
 Lewis adduct formation of hydrogen cyanide and nitriles with arsenic and
 antimony pentafluoride.
;
_journal_issue 1
_journal_name_full 'Dalton transactions (Cambridge, England : 2003)'
_journal_page_first 99
_journal_page_last 106
_journal_paper_doi 10.1039/c8dt03970d
_journal_volume 48
_journal_year 2018
_chemical_formula_moiety 'C H As F5 N'
_chemical_formula_sum 'C H As F5 N'
_chemical_formula_weight 196.95
_chemical_name_common AsF5HCN
_space_group_crystal_system tetragonal
_space_group_IT_number 92
_space_group_name_Hall 'P 4abw 2nw'
_space_group_name_H-M_alt 'P 41 21 2'
_symmetry_space_group_name_Hall 'P 4abw 2nw'
_symmetry_space_group_name_H-M 'P 41 21 2'
_atom_sites_solution_hydrogens difmap
_audit_update_record
;
2018-10-02 deposited with the CCDC.
2018-11-14 downloaded from the CCDC.
;
_cell_angle_alpha 90
_cell_angle_beta 90
_cell_angle_gamma 90
_cell_formula_units_Z 4
_cell_length_a 5.4973(15)
_cell_length_b 5.4973(15)
_cell_length_c 16.475(5)
_cell_measurement_reflns_used 5287
_cell_measurement_temperature 100.(2)
_cell_measurement_theta_max 30.4454
_cell_measurement_theta_min 2.4726
_cell_volume 497.9(2)
_computing_cell_refinement 'APEX3 v2018.1-0 (Bruker AXS, 2018)'
_computing_data_collection 'Bruker Instrument Service v2012.12.0.3 (Bruker AXS, 2012)'
_computing_data_reduction 'SAINT V8.38A (Bruker AXS, 2013)'
_computing_molecular_graphics 'shelXle (C.B. Huebschle, rev 882)'
_computing_publication_material 'SHELXTL XL 2017/1 (Bruker AXS, 2017)'
_computing_structure_refinement 'SHELXTL XL 2017/1 (Bruker AXS, 2017)'
_computing_structure_solution 'SHELXTL XT 2014/5 (Bruker AXS, 2014)'
_diffrn_ambient_temperature 100.(2)
_diffrn_detector_area_resol_mean 8.3333
_diffrn_measured_fraction_theta_full 1.000
_diffrn_measured_fraction_theta_max 1.000
_diffrn_measurement_device_type 'Bruker APEX II CCD'
_diffrn_measurement_method 'omega- and phi-scans'
_diffrn_radiation_monochromator 'TRIUMPH curved-crystal'
_diffrn_radiation_type 'MoK\a '
_diffrn_radiation_wavelength 0.71073
_diffrn_reflns_av_R_equivalents 0.0400
_diffrn_reflns_av_unetI/netI 0.0149
_diffrn_reflns_limit_h_max 7
_diffrn_reflns_limit_h_min -7
_diffrn_reflns_limit_k_max 7
_diffrn_reflns_limit_k_min -7
_diffrn_reflns_limit_l_max 23
_diffrn_reflns_limit_l_min -23
_diffrn_reflns_number 12048
_diffrn_reflns_theta_full 30.57
_diffrn_reflns_theta_max 30.57
_diffrn_reflns_theta_min 3.91
_diffrn_source 'fine-focus tube'
_exptl_absorpt_coefficient_mu 6.836
_exptl_absorpt_correction_T_max 0.38
_exptl_absorpt_correction_T_min 0.29
_exptl_absorpt_correction_type multi-scan
_exptl_absorpt_process_details 'SADABS 2016/2 (Bruker AXS, 2016)'
_exptl_crystal_colour colourless
_exptl_crystal_density_diffrn 2.628
_exptl_crystal_density_method 'not measured'
_exptl_crystal_description block
_exptl_crystal_F_000 368
_exptl_crystal_size_max 0.338
_exptl_crystal_size_mid 0.232
_exptl_crystal_size_min 0.176
_refine_diff_density_max 0.329
_refine_diff_density_min -0.472
_refine_ls_abs_structure_details
;

Refined as an inversion twin.
;
_refine_ls_abs_structure_Flack 0.49(7)
_refine_ls_extinction_method none
_refine_ls_goodness_of_fit_ref 1.195
_refine_ls_hydrogen_treatment refxyz
_refine_ls_matrix_type full
_refine_ls_number_parameters 41
_refine_ls_number_reflns 762
_refine_ls_number_restraints 1
_refine_ls_restrained_S_all 1.198
_refine_ls_R_factor_all 0.0288
_refine_ls_R_factor_gt 0.0246
_refine_ls_shift/su_max 0.000
_refine_ls_shift/su_mean 0.000
_refine_ls_structure_factor_coef Fsqd
_refine_ls_weighting_details 'w=1/[\s^2^(Fo^2^)+(0.0167P)^2^+0.5235P] where P=(Fo^2^+2Fc^2^)/3'
_refine_ls_weighting_scheme calc
_refine_ls_wR_factor_gt 0.0552
_refine_ls_wR_factor_ref 0.0567
_reflns_number_gt 673
_reflns_number_total 762
_reflns_threshold_expression 'I > 2\s(I)'
_cod_data_source_file c8dt03970d2.cif
_cod_data_source_block HCNAsF5
_cod_depositor_comments 'Adding full bibliography for 7048050--7048060.cif.'
_cod_original_cell_volume 497.9(3)
_cod_database_code 7048052

loop_
_space_group_symop_operation_xyz
'x, y, z'
'-x, -y, z+1/2'
'-y+1/2, x+1/2, z+1/4'
'y+1/2, -x+1/2, z+3/4'
'-x+1/2, y+1/2, -z+1/4'
'x+1/2, -y+1/2, -z+3/4'
'y, x, -z'
'-y, -x, -z+1/2'

loop_
_atom_site_type_symbol
_atom_site_label
_atom_site_fract_x
_atom_site_fract_y
_atom_site_fract_z
_atom_site_U_iso_or_equiv
_atom_site_adp_type
_atom_site_calc_flag
_atom_site_refinement_flags_adp
_atom_site_refinement_flags_occupancy
_atom_site_refinement_flags_posn
_atom_site_occupancy
C C1 0.1026(5) 0.8974(5) 0.25 0.0236(8) Uani d T P DS 1
H H1 -0.025(3) 1.025(3) 0.25 0.028 Uiso d U P DS 1
As As1 0.50372(5) 0.49628(5) 0.25 0.01659(13) Uani d T P S 1
F F1 0.3572(5) 0.3663(4) 0.33001(11) 0.0318(4) Uani d . . . 1
F F2 0.3184(4) 0.3431(4) 0.18455(11) 0.0309(4) Uani d . . . 1
F F3 0.7239(3) 0.2761(3) 0.25 0.0390(8) Uani d T P S 1
N N1 0.2487(4) 0.7513(4) 0.25 0.0179(6) Uani d T P S 1

loop_
_atom_site_aniso_label
_atom_site_aniso_U_11
_atom_site_aniso_U_22
_atom_site_aniso_U_33
_atom_site_aniso_U_12
_atom_site_aniso_U_13
_atom_site_aniso_U_23
C1 0.0202(11) 0.0202(11) 0.030(2) 0.0004(15) 0.0025(14) 0.0025(14)
As1 0.01828(15) 0.01828(15) 0.01320(19) 0.00657(12) 0.00090(10) 0.00090(10)
F1 0.0358(12) 0.0329(12) 0.0266(8) 0.0063(9) 0.0078(9) 0.0138(9)
F2 0.0378(14) 0.0254(11) 0.0296(9) 0.0044(8) -0.0076(9) -0.0120(9)
F3 0.0444(12) 0.0444(12) 0.0283(14) 0.0329(15) 0.0060(15) 0.0060(15)
N1 0.0176(9) 0.0176(9) 0.0184(15) 0.0011(12) -0.0004(14) -0.0004(14)

loop_
_atom_type_symbol
_atom_type_description
_atom_type_scat_dispersion_real
_atom_type_scat_dispersion_imag
_atom_type_scat_source
C C 0.0033 0.0016 'International Tables Vol C Tables 4.2.6.8 and 6.1.1.4'
H H 0.0000 0.0000 'International Tables Vol C Tables 4.2.6.8 and 6.1.1.4'
As As 0.0499 2.0058 'International Tables Vol C Tables 4.2.6.8 and 6.1.1.4'
F F 0.0171 0.0103 'International Tables Vol C Tables 4.2.6.8 and 6.1.1.4'
N N 0.0061 0.0033 'International Tables Vol C Tables 4.2.6.8 and 6.1.1.4'

loop_
_geom_angle_atom_site_label_1
_geom_angle_atom_site_label_2
_geom_angle_atom_site_label_3
_geom_angle_site_symmetry_1
_geom_angle_site_symmetry_3
_geom_angle
N1 C1 H1 . . 180.0
F1 As1 F1 . 8_665 175.7(2)
F1 As1 F2 . 8_665 89.70(10)
F1 As1 F2 8_665 8_665 89.98(10)
F1 As1 F2 . . 89.98(10)
F1 As1 F2 8_665 . 89.70(10)
F2 As1 F2 8_665 . 171.60(17)
F1 As1 F3 . . 92.17(10)
F1 As1 F3 8_665 . 92.17(10)
F2 As1 F3 8_665 . 94.20(9)
F2 As1 F3 . . 94.20(9)
F1 As1 N1 . . 87.83(10)
F1 As1 N1 8_665 . 87.83(10)
F2 As1 N1 8_665 . 85.80(9)
F2 As1 N1 . . 85.80(9)
F3 As1 N1 . . 180.00(2)
C1 N1 As1 . . 180.0(2)

loop_
_geom_bond_atom_site_label_1
_geom_bond_atom_site_label_2
_geom_bond_site_symmetry_2
_geom_bond_distance
C1 N1 . 1.136(5)
C1 H1 . 1.00(2)
As1 F1 . 1.7020(17)
As1 F1 8_665 1.7021(17)
As1 F2 8_665 1.7058(18)
As1 F2 . 1.7058(18)
As1 F3 . 1.712(2)
As1 N1 . 1.983(3)
